data_1571851
loop_
_publ_author_name
'Carroll, Robert C.'
'Coles, Simon J.'

_publ_section_title
;
 Statistical optimization of guest uptake in crystalline sponges: grading
 structural outcomes.
;
_journal_coeditor_code LT5068
_journal_issue 4
_journal_name_full IUCrJ
_journal_paper_doi 10.1107/S2052252524004871
_journal_volume 11
_journal_year 2024
_chemical_formula_moiety 'C36 H24 I6 N12 Zn3, 0.232(C15 H16 O3)'
_chemical_formula_sum 'C39.49 H27.72 I6 N12 O0.7 Zn3'
_chemical_formula_weight 1638.96
_chemical_name_systematic
; (2',6'-dimethoxy-[1,1'-biphenyl]-2-yl)methanol 
(absorbed in crystalline sponge)
;
_space_group_crystal_system monoclinic
_space_group_IT_number 15
_space_group_name_Hall '-C 2yc'
_space_group_name_H-M_alt 'C 1 2/c 1'
_atom_sites_solution_hydrogens geom
_atom_sites_solution_primary dual
_audit_creation_date 2024-01-31
_audit_creation_method
;
Olex2 1.5-alpha
(compiled 2023.11.24 svn.r209d9fb2 for OlexSys, GUI svn.r6869)
;
_cell_angle_alpha 90
_cell_angle_beta 101.744(2)
_cell_angle_gamma 90
_cell_formula_units_Z 8
_cell_length_a 34.4145(9)
_cell_length_b 14.9918(3)
_cell_length_c 31.0574(10)
_cell_measurement_reflns_used 13212
_cell_measurement_temperature 100.00(10)
_cell_measurement_theta_max 66.4360
_cell_measurement_theta_min 2.6440
_cell_volume 15688.2(7)
_computing_cell_refinement 'CrysAlisPro 1.171.42.72a (Rigaku OD, 2022)'
_computing_data_collection 'CrysAlisPro 1.171.42.72a (Rigaku OD, 2022)'
_computing_data_reduction 'CrysAlisPro 1.171.42.72a (Rigaku OD, 2022)'
_computing_molecular_graphics 'Olex2 1.5-alpha (Dolomanov et al., 2009)'
_computing_publication_material 'Olex2 1.5-alpha (Dolomanov et al., 2009)'
_computing_structure_refinement 'SHELXL 2016/6 (Sheldrick, 2015)'
_computing_structure_solution 'SHELXT 2014/5 (Sheldrick, 2014)'
_diffrn_ambient_environment N~2~
_diffrn_ambient_temperature 100.00(10)
_diffrn_detector 'hybrid pixel array detector'
_diffrn_detector_area_resol_mean 10
_diffrn_detector_dtime 0.000
_diffrn_detector_type 'Rigaku, HyPix Arc-100'
_diffrn_measured_fraction_theta_full 0.993
_diffrn_measured_fraction_theta_max 0.991
_diffrn_measurement_details
;
List of Runs (angles in degrees, time in seconds):

  # Type    Start    End  Width  t~exp~   \w     \q     \k     \f   Frames
--------------------------------------------------------------------------
  1  \w     83.00 137.00   0.50    2.00    --   83.36  56.00 151.00  108
  2  \w     21.00  58.00   0.50    2.00    --   83.36 -56.00   9.00   74
  3  \w     39.00  67.00   0.50    2.00    --   83.36 -57.00 -30.00   56
  4  \w     34.00  77.00   0.50    2.00    --   83.36 -77.00-180.00   86
  5  \w     84.00 128.00   0.50    2.00    --   83.36 125.00   0.00   88
  6  \w     31.00  68.00   0.50    2.00    --   83.36 -57.00  30.00   74
  7  \w     17.00  42.00   0.50    2.00    --   83.36 -37.00 150.00   50
  8  \w     16.00  41.00   0.50    2.00    --   83.36 -37.00 -30.00   50
  9  \w     17.00  43.00   0.50    2.00    --   83.36 -37.00  90.00   52
 10  \w     44.00  97.00   0.50    2.00    --   83.36 -99.00-180.00  106
 11  \w    111.00 146.00   0.50    2.00    --   83.36 125.00  30.00   70
 12  \w     27.00  53.00   0.50    2.00    --   83.36 -57.00  90.00   52
 13  \w     85.00 110.00   0.50    2.00    --   83.36 125.00  30.00   50
 14  \w     48.00 105.00   0.50    2.00    --   83.36 -99.00 -60.00  114
 15  \w     42.00  68.00   0.50    2.00    --   83.36 -77.00 -30.00   52
 16  \w     18.00  61.00   0.50    2.00    --   83.36 -57.00  60.00   86
 17  \w    106.00 131.00   0.50    2.00    --   83.36  57.00  90.00   50
 18  \w     31.00  65.00   0.50    2.00    --   83.36 -57.00-180.00   68
 19  \w   -132.00-107.00   0.50    2.00    --  -79.36 -56.00   9.00   50
 20  \w    -61.00 -35.00   0.50    2.00    --  -79.36  56.00 151.00   52
 21  \w    -37.00  -8.00   0.50    2.00    --  -79.36  37.00 120.00   58
 22  \w   -138.00-107.00   0.50    2.00    --  -79.36 -99.00 120.00   62
 23  \w    -64.00 -19.00   0.50    2.00    --  -79.36  57.00   0.00   90
 24  \w    -99.00 -69.00   0.50    1.00    --  -55.06 -56.00   9.00   60
 25  \w    -35.00  13.00   0.50    1.00    --  -55.06  56.00 151.00   96
 26  \w    -23.00  14.00   0.50    1.00    --  -55.06  19.00 -30.00   74
 27  \w    -23.00  12.00   0.50    1.00    --  -55.06  19.00 -90.00   70
 28  \w    -23.00  14.00   0.50    1.00    --  -55.06  19.00-150.00   74
 29  \w    -13.00  57.00   0.50    1.00    --   51.81 -56.00   9.00  140
 30  \w     81.00 118.00   0.50    1.00    --   51.81  56.00 151.00   74
;
_diffrn_measurement_device 'four-circle diffractometer'
_diffrn_measurement_device_details 'Rigaku, UG2 \k goniometer'
_diffrn_measurement_device_type
; Rigaku 007HF diffractometer equipped with Arc)Sec VHF Varimax confocal
 mirrors and a UG2 goniometer and HyPix Arc-100 detector
;
_diffrn_measurement_method 'profile data from \w-scans'
_diffrn_measurement_specimen_support 'MiTeGen loops'
_diffrn_orient_matrix_type 'CrysAlisPro convention (1999,Acta A55,543-557)'
_diffrn_orient_matrix_UB_11 0.0125394000
_diffrn_orient_matrix_UB_12 0.0119425000
_diffrn_orient_matrix_UB_13 0.0502056000
_diffrn_orient_matrix_UB_21 -0.0335001000
_diffrn_orient_matrix_UB_22 0.0686726000
_diffrn_orient_matrix_UB_23 -0.0011159000
_diffrn_orient_matrix_UB_31 -0.0284414000
_diffrn_orient_matrix_UB_32 -0.0755110000
_diffrn_orient_matrix_UB_33 0.0068814000
_diffrn_radiation_collimation 0.3
_diffrn_radiation_monochromator 'Arc)Sec VHF Varimax focusing mirrors'
_diffrn_radiation_probe x-ray
_diffrn_radiation_type 'Cu K\a'
_diffrn_radiation_wavelength 1.54184
_diffrn_reflns_av_R_equivalents 0.0417
_diffrn_reflns_av_unetI/netI 0.0328
_diffrn_reflns_Laue_measured_fraction_full 0.993
_diffrn_reflns_Laue_measured_fraction_max 0.991
_diffrn_reflns_limit_h_max 40
_diffrn_reflns_limit_h_min -41
_diffrn_reflns_limit_k_max 12
_diffrn_reflns_limit_k_min -17
_diffrn_reflns_limit_l_max 37
_diffrn_reflns_limit_l_min -36
_diffrn_reflns_number 64404
_diffrn_reflns_point_group_measured_fraction_full 0.993
_diffrn_reflns_point_group_measured_fraction_max 0.991
_diffrn_reflns_theta_full 67.684
_diffrn_reflns_theta_max 68.250
_diffrn_reflns_theta_min 2.623
_diffrn_source 'Rotating anode'
_diffrn_source_current 30.0
_diffrn_source_power 1.2
_diffrn_source_target Cu
_diffrn_source_type 'Rigaku 007 HF'
_diffrn_source_voltage 40.0
_exptl_absorpt_coefficient_mu 19.833
_exptl_absorpt_correction_T_max 0.439
_exptl_absorpt_correction_T_min 0.100
_exptl_absorpt_correction_type analytical
_exptl_absorpt_process_details
;
CrysAlisPro 1.171.42.72a (Rigaku Oxford Diffraction, 2022)
Analytical numeric absorption correction using a multifaceted crystal
model based on expressions derived by R.C. Clark & J.S. Reid.
(Clark, R. C. & Reid, J. S. (1995). Acta Cryst. A51, 887-897)
Empirical absorption correction using spherical harmonics,
implemented in SCALE3 ABSPACK scaling algorithm.
;
_exptl_crystal_colour 'light yellow'
_exptl_crystal_colour_modifier light
_exptl_crystal_colour_primary yellow
_exptl_crystal_density_diffrn 1.388
_exptl_crystal_description block
_exptl_crystal_F_000 6098
_exptl_crystal_size_max 0.29
_exptl_crystal_size_mid 0.09
_exptl_crystal_size_min 0.06
_refine_diff_density_max 1.069
_refine_diff_density_min -1.238
_refine_diff_density_rms 0.228
_refine_ls_extinction_method none
_refine_ls_goodness_of_fit_ref 1.063
_refine_ls_hydrogen_treatment constr
_refine_ls_matrix_type full
_refine_ls_number_parameters 753
_refine_ls_number_reflns 14239
_refine_ls_number_restraints 287
_refine_ls_restrained_S_all 1.064
_refine_ls_R_factor_all 0.1173
_refine_ls_R_factor_gt 0.0933
_refine_ls_shift/su_max 0.001
_refine_ls_shift/su_mean 0.000
_refine_ls_structure_factor_coef Fsqd
_refine_ls_weighting_details 'w=1/[\s^2^(Fo^2^)+(0.2248P)^2^+20.1300P] where P=(Fo^2^+2Fc^2^)/3'
_refine_ls_weighting_scheme calc
_refine_ls_wR_factor_gt 0.3037
_refine_ls_wR_factor_ref 0.3307
_reflns_Friedel_coverage 0.000
_reflns_number_gt 9307
_reflns_number_total 14239
_reflns_threshold_expression 'I > 2\s(I)'
_cod_data_source_file lt5068.cif
_cod_data_source_block 25_5_96c
_cod_original_formula_sum 'C39.49 H27.72 I6 N12 O0.70 Zn3'
_cod_database_code 1571851
_shelx_shelxl_version_number 2016/6
_chemical_oxdiff_formula '(Zn3 I6 N12 H24 C36) (C15 H16 O3)2 (C6 H12)2'
_chemical_oxdiff_usercomment 9300-04
_shelx_space_group_comment
;
The symmetry employed for this shelxl refinement is uniquely defined
by the following loop, which should always be used as a source of
symmetry information in preference to the above space-group names.
They are only intended as comments.
;
_shelx_estimated_absorpt_t_max 0.382
_shelx_estimated_absorpt_t_min 0.069
_olex2_refinement_description
;
1. Fixed Uiso
 At 1.2 times of:
  All C(H) groups, All C(H,H) groups
 At 1.5 times of:
  All C(H,H,H) groups, All O(H) groups
2. Restrained distances
 O1A-C13A = O3A-C15A = O2A-C14A
 1.43 with sigma of 0.02
 C7A-C4A
 1.5 with sigma of 0.02
 C5A-C13A
 1.51 with sigma of 0.02
 C8A-C14A
 2.4 with sigma of 0.04
 O2A-C8A \\sim O3A-C12A
 with sigma of 0.02
 C7A-O2A \\sim O2A-C9A
 with sigma of 0.02
 I301-Zn31 \\sim I401-Zn1
 with sigma of 0.02
 I302-Zn31 \\sim I402-Zn1
 with sigma of 0.02
 Zn31-N301 \\sim Zn1-N301
 with sigma of 0.02
 I301-I302 \\sim I401-I402
 with sigma of 0.04
 I301-N301 \\sim I401-N301
 with sigma of 0.04
 I302-N301 \\sim I402-N301
 with sigma of 0.04
 I305-Zn33 \\sim I405-Zn43
 with sigma of 0.02
 I306-Zn33 \\sim I406-Zn43
 with sigma of 0.02
 Zn33-N312 \\sim Zn43-N312
 with sigma of 0.02
 I305-I306 \\sim I405-I406
 with sigma of 0.04
 I305-N312 \\sim I405-N312
 with sigma of 0.04
 I306-N312 \\sim I406-N312
 with sigma of 0.04
 I303-Zn32 \\sim I403-Zn2
 with sigma of 0.02
 I304-Zn32 \\sim I404-Zn2
 with sigma of 0.02
 Zn32-N307 \\sim Zn2-N307
 with sigma of 0.02
 Zn32-N306 \\sim Zn2-N306
 with sigma of 0.02
 I303-I304 \\sim I403-I404
 with sigma of 0.04
 I303-N307 \\sim I403-N307
 with sigma of 0.04
 I303-N306 \\sim I403-N306
 with sigma of 0.04
 I304-N307 \\sim I404-N307
 with sigma of 0.04
 I304-N306 \\sim I404-N306
 with sigma of 0.04
 I504-Zn52 \\sim I304-Zn32
 with sigma of 0.02
 I503-Zn52 \\sim I303-Zn32
 with sigma of 0.02
 N311-C430 \\sim N311-C330
 with sigma of 0.02
 C327-C431 \\sim C327-C331
 with sigma of 0.02
 C431-C430 \\sim C331-C330
 with sigma of 0.02
 N311-C431 \\sim N311-C331
 with sigma of 0.04
 C327-C430 \\sim C327-C330
 with sigma of 0.04
3. Restrained planarity
 O2A, C8A, C7A, C12A, O3A
 with sigma of 0.1
 C4A, C5A, C6A, C13A
 with sigma of 0.1
4. Uiso/Uaniso restraints and constraints
C4A \\sim O3A \\sim C12A \\sim C15A \\sim C7A \\sim C11A \\sim C8A \\sim C10A
\\sim C9A \\sim O2A \\sim C5A \\sim C3A \\sim C14A \\sim C6A \\sim C13A \\sim
C2A \\sim C1A \\sim O1A: within 2A with sigma of 0.04 and sigma for terminal
atoms of 0.08 within 2A
Uanis(C431) = Uanis(C430) = Uanis(C330) = Uanis(C331)
5. Rigid body (RIGU) restrains
 C4A, O3A, C12A, C15A, C7A, C11A, C8A, C10A, C9A, O2A, C5A, C3A, C14A, C6A,
 C13A, C2A, C1A, O1A
 with sigma for 1-2 distances of 0.004 and sigma for 1-3 distances of 0.004
6. Others
 Sof(I406)=Sof(Zn43)=Sof(I405)=1-FVAR(1)
 Sof(I305)=Sof(I306)=Sof(Zn33)=FVAR(1)
 Sof(C330)=Sof(H330)=Sof(C331)=Sof(H331)=1-FVAR(2)
 Sof(C431)=Sof(H431)=Sof(C430)=Sof(H430)=FVAR(2)
 Fixed Sof: I303(0.49302) I304(0.49302) I301(0.47326) I302(0.47326)
 Zn32(0.49302) Zn31(0.47326) I401(0.50036) Zn1(0.50036) I402(0.50036)
 I403(0.47435) Zn2(0.47435) I404(0.47435) I504(0.03263) I503(0.03263)
 Zn52(0.03263) I501(0.02637) I502(0.02637) Zn51(0.02637) O3A(0.23239)
 C7A(0.23239) C12A(0.23239) C11A(0.23239) H11A(0.23239) C10A(0.23239)
 H10A(0.23239) C9A(0.23239) H9A(0.23239) C8A(0.23239) O2A(0.23239)
 C15A(0.23239) H15A(0.23239) H15B(0.23239) H15C(0.23239) C14A(0.23239)
 H14A(0.23239) H14B(0.23239) H14C(0.23239) C1A(0.23239) H1A(0.23239)
 C2A(0.23239) H2A(0.23239) C3A(0.23239) H3A(0.23239) C4A(0.23239) C5A(0.23239)
 C6A(0.23239) H6A(0.23239) O1A(0.23239) H1AA(0.23239) C13A(0.23239)
 H13A(0.23239) H13B(0.23239)
 Fixed Uiso: I504(0.08) I503(0.08) Zn52(0.08) I501(0.08) I502(0.08) Zn51(0.08)
7.a Secondary CH2 refined with riding coordinates:
 C13A(H13A,H13B)
7.b Aromatic/amide H refined with riding coordinates:
 C320(H320), C315(H315), C319(H319), C314(H314), C305(H305), C329(H329),
 C328(H328), C304(H304), C302(H302), C301(H301), C310(H310), C313(H313),
 C317(H317), C311(H311), C322(H322), C323(H323), C312(H312), C332(H332),
 C318(H318), C335(H335), C333(H333), C336(H336), C431(H431), C430(H430),
 C11A(H11A), C10A(H10A), C9A(H9A), C330(H330), C331(H331), C1A(H1A), C2A(H2A),
 C3A(H3A), C6A(H6A)
7.c Fitted hexagon refined as free rotating group:
 C7A(C12A,C11A,C10A,C9A,C8A), C1A(C2A,C3A,C4A,C5A,C6A)
7.d Tetrahedral OH refined with riding coordinates:
 O1A(H1AA)
7.e Idealised Me refined with everything fixed:
 C15A(H15A,H15B,H15C), C14A(H14A,H14B,H14C)
;
_olex2_date_sample_data_collection 2023-10-03
_olex2_date_sample_submission 2023-10-03
_olex2_submission_original_sample_id 25_5_96c
_olex2_submission_special_instructions 'No special instructions were received'
_oxdiff_exptl_absorpt_empirical_details
;
Empirical correction (ABSPACK) includes:
- Absorption correction using spherical harmonics
- Frame scaling
- Detector area scaling
- B-factor correction
;
_oxdiff_exptl_absorpt_empirical_full_max 4.184
_oxdiff_exptl_absorpt_empirical_full_min 0.296

loop_
_space_group_symop_operation_xyz
'x, y, z'
'-x, y, -z+1/2'
'x+1/2, y+1/2, z'
'-x+1/2, y+1/2, -z+1/2'
'-x, -y, -z'
'x, -y, z-1/2'
'-x+1/2, -y+1/2, -z'
'x+1/2, -y+1/2, z-1/2'

loop_
_atom_site_label
_atom_site_type_symbol
_atom_site_fract_x
_atom_site_fract_y
_atom_site_fract_z
_atom_site_U_iso_or_equiv
_atom_site_adp_type
_atom_site_occupancy
_atom_site_site_symmetry_order
_atom_site_calc_flag
_atom_site_refinement_flags_posn
_atom_site_refinement_flags_adp
_atom_site_refinement_flags_occupancy
_atom_site_disorder_assembly
_atom_site_disorder_group
I303 I 0.47743(11) 0.3567(2) 0.36833(12) 0.0971(7) Uani 0.493 1 d D . P A 1
I304 I 0.38452(12) 0.2604(3) 0.43845(18) 0.1017(8) Uani 0.493 1 d D . P A 1
I301 I 0.1069(2) 0.2603(4) 0.0974(3) 0.135(2) Uani 0.4733 1 d D . P B 1
I302 I 0.1481(2) 0.4094(5) -0.01484(17) 0.1323(12) Uani 0.4733 1 d D . P B 1
I305 I 0.37114(10) 0.83590(16) 0.80569(6) 0.1145(9) Uani 0.531(6) 1 d D . P C 1
I306 I 0.26519(11) 0.76786(12) 0.70543(10) 0.1125(9) Uani 0.531(6) 1 d D . P C 1
Zn32 Zn 0.4202(2) 0.3816(5) 0.4055(3) 0.0848(18) Uani 0.493 1 d D . P A 1
Zn31 Zn 0.1254(3) 0.4013(6) 0.0601(3) 0.101(3) Uani 0.4733 1 d D . P B 1
Zn33 Zn 0.32776(14) 0.8578(2) 0.73064(12) 0.0896(10) Uani 0.531(6) 1 d D . P C 1
N309 N 0.4774(2) 0.7694(5) 0.5271(3) 0.085(2) Uani 1 1 d . . . . .
N308 N 0.4253(3) 0.7213(5) 0.5606(3) 0.090(2) Uani 1 1 d . . . . .
N304 N 0.3192(2) 0.6813(4) 0.2494(3) 0.084(2) Uani 1 1 d . . . . .
N303 N 0.2655(2) 0.6894(5) 0.1891(3) 0.089(2) Uani 1 1 d . . . . .
N302 N 0.2801(2) 0.5538(4) 0.2273(2) 0.084(2) Uani 1 1 d . . . . .
N310 N 0.4603(3) 0.8556(5) 0.5847(3) 0.095(2) Uani 1 1 d . . . . .
N307 N 0.4330(3) 0.4815(6) 0.4529(3) 0.103(3) Uani 1 1 d D . . . .
N311 N 0.5782(3) 1.0145(6) 0.5533(3) 0.098(2) Uani 1 1 d D . . . .
N306 N 0.3791(3) 0.4518(5) 0.3593(3) 0.105(3) Uani 1 1 d D . . . .
N301 N 0.1691(3) 0.4706(6) 0.1040(3) 0.103(3) Uani 1 1 d D . . . .
C324 C 0.4488(3) 0.7129(6) 0.5324(4) 0.083(3) Uani 1 1 d . . . . .
C325 C 0.4824(3) 0.8390(6) 0.5552(4) 0.082(2) Uani 1 1 d . . . . .
C307 C 0.2957(3) 0.7261(5) 0.2176(3) 0.083(2) Uani 1 1 d . . . . .
N305 N 0.3123(3) 1.0077(6) 0.2201(5) 0.124(4) Uani 1 1 d . . . . .
C321 C 0.4446(3) 0.6296(6) 0.5049(3) 0.086(3) Uani 1 1 d . . . . .
C320 C 0.4707(3) 0.6123(6) 0.4778(3) 0.091(3) Uani 1 1 d . . . . .
H320 H 0.491945 0.651891 0.476535 0.109 Uiso 1 1 calc R U . . .
C303 C 0.2275(3) 0.5591(6) 0.1634(3) 0.092(3) Uani 1 1 d . . . . .
C315 C 0.3255(3) 0.4563(6) 0.2978(4) 0.095(3) Uani 1 1 d . . . . .
H315 H 0.303987 0.426963 0.279117 0.114 Uiso 1 1 calc R U . . .
C308 C 0.3090(3) 0.5951(5) 0.2532(3) 0.083(2) Uani 1 1 d . . . . .
C316 C 0.3340(3) 0.5445(6) 0.2908(3) 0.087(3) Uani 1 1 d . . . . .
C326 C 0.4318(3) 0.7954(7) 0.5864(4) 0.093(3) Uani 1 1 d . . . . .
C327 C 0.5147(3) 0.9005(6) 0.5533(4) 0.092(3) Uani 1 1 d D . . . .
C319 C 0.4651(3) 0.5345(7) 0.4523(3) 0.093(3) Uani 1 1 d . . . . .
H319 H 0.483545 0.518764 0.434597 0.112 Uiso 1 1 calc R U . . .
N312 N 0.3578(4) 0.8391(7) 0.6794(5) 0.131(4) Uani 1 1 d D . . . .
C306 C 0.2595(3) 0.6035(6) 0.1941(3) 0.089(3) Uani 1 1 d . . . . .
C314 C 0.3484(3) 0.4124(6) 0.3321(3) 0.092(3) Uani 1 1 d . . . . .
H314 H 0.342506 0.351847 0.337150 0.110 Uiso 1 1 calc R U . . .
C309 C 0.3009(3) 0.8235(5) 0.2165(3) 0.087(2) Uani 1 1 d . . . . .
C305 C 0.1899(3) 0.4278(7) 0.1389(4) 0.107(4) Uani 1 1 d . . . . .
H305 H 0.184236 0.366500 0.142424 0.128 Uiso 1 1 calc R U . . .
C329 C 0.5658(4) 0.9598(8) 0.5204(5) 0.106(3) Uani 1 1 d . . . . .
H329 H 0.578195 0.962126 0.495714 0.128 Uiso 1 1 calc R U . . .
C328 C 0.5352(3) 0.8982(7) 0.5200(4) 0.096(3) Uani 1 1 d . . . . .
H328 H 0.528810 0.855636 0.496957 0.115 Uiso 1 1 calc R U . . .
C304 C 0.2188(3) 0.4664(6) 0.1698(4) 0.103(3) Uani 1 1 d . . . . .
H304 H 0.232524 0.433762 0.194517 0.123 Uiso 1 1 calc R U . . .
C302 C 0.2055(4) 0.6002(6) 0.1270(4) 0.114(4) Uani 1 1 d . . . . .
H302 H 0.210579 0.660691 0.120776 0.137 Uiso 1 1 calc R U . . .
C301 C 0.1760(4) 0.5536(7) 0.0994(4) 0.118(5) Uani 1 1 d . . . . .
H301 H 0.159898 0.584757 0.075605 0.142 Uiso 1 1 calc R U . . .
C334 C 0.4068(4) 0.8110(7) 0.6194(5) 0.110(4) Uani 1 1 d . . . . .
C310 C 0.2756(4) 0.8795(7) 0.1901(5) 0.107(3) Uani 1 1 d . . . . .
H310 H 0.253243 0.855679 0.170374 0.129 Uiso 1 1 calc R U . . .
C313 C 0.3334(4) 0.8619(7) 0.2444(5) 0.116(4) Uani 1 1 d . . . . .
H313 H 0.352690 0.824974 0.262149 0.139 Uiso 1 1 calc R U . . .
C317 C 0.3636(4) 0.5855(7) 0.3179(5) 0.136(6) Uani 1 1 d . . . . .
H317 H 0.368772 0.646933 0.314176 0.163 Uiso 1 1 calc R U . . .
C311 C 0.2820(5) 0.9712(8) 0.1914(5) 0.121(4) Uani 1 1 d . . . . .
H311 H 0.264616 1.008651 0.171538 0.146 Uiso 1 1 calc R U . . .
C322 C 0.4141(4) 0.5768(8) 0.5061(5) 0.119(4) Uani 1 1 d . . . . .
H322 H 0.396405 0.589726 0.525117 0.142 Uiso 1 1 calc R U . . .
C323 C 0.4082(5) 0.4991(9) 0.4780(5) 0.123(4) Uani 1 1 d . . . . .
H323 H 0.386124 0.460869 0.478044 0.147 Uiso 1 1 calc R U . . .
C312 C 0.3378(5) 0.9552(8) 0.2464(7) 0.139(5) Uani 1 1 d . . . . .
H312 H 0.359196 0.980907 0.266699 0.166 Uiso 1 1 calc R U . . .
C332 C 0.3471(5) 0.7846(16) 0.6465(7) 0.165(7) Uani 1 1 d . . . . .
H332 H 0.322106 0.756079 0.644441 0.197 Uiso 1 1 calc R U . . .
C318 C 0.3865(5) 0.5375(8) 0.3515(5) 0.155(7) Uani 1 1 d . . . . .
H318 H 0.408319 0.566225 0.369898 0.186 Uiso 1 1 calc R U . . .
C335 C 0.4177(5) 0.8674(9) 0.6539(6) 0.129(5) Uani 1 1 d . . . . .
H335 H 0.442839 0.896134 0.659183 0.154 Uiso 1 1 calc R U . . .
C333 C 0.3685(4) 0.7628(10) 0.6135(7) 0.136(5) Uani 1 1 d . . . . .
H333 H 0.359380 0.722032 0.590248 0.164 Uiso 1 1 calc R U . . .
C336 C 0.3907(6) 0.8824(12) 0.6818(7) 0.153(7) Uani 1 1 d . . . . .
H336 H 0.397131 0.927077 0.703850 0.183 Uiso 1 1 calc R U . . .
C431 C 0.5151(7) 0.9892(14) 0.5704(10) 0.111(4) Uani 0.378(14) 1 d D . P D 1
H431 H 0.492842 1.011313 0.580812 0.133 Uiso 0.378(14) 1 calc R U P D 1
C430 C 0.5478(7) 1.0422(17) 0.5715(10) 0.111(4) Uani 0.378(14) 1 d D . P D 1
H430 H 0.549151 1.099067 0.585251 0.133 Uiso 0.378(14) 1 calc R U P D 1
I401 I 0.11555(17) 0.2575(3) 0.0854(2) 0.140(2) Uani 0.5004 1 d D . P B 2
Zn1 Zn 0.1289(3) 0.4076(6) 0.0550(3) 0.114(4) Uani 0.5004 1 d D . P B 2
I402 I 0.1536(3) 0.4371(6) -0.0159(3) 0.209(4) Uani 0.5004 1 d D . P B 2
I406 I 0.24611(14) 0.7831(2) 0.6744(3) 0.176(3) Uani 0.469(6) 1 d D . P C 2
Zn43 Zn 0.3116(2) 0.8531(3) 0.7077(3) 0.133(2) Uani 0.469(6) 1 d D . P C 2
I405 I 0.35003(17) 0.8043(2) 0.7825(3) 0.180(3) Uani 0.469(6) 1 d D . P C 2
I403 I 0.47217(17) 0.3348(3) 0.37348(17) 0.182(3) Uani 0.4743 1 d D . P A 2
Zn2 Zn 0.4144(3) 0.3766(6) 0.4083(3) 0.130(4) Uani 0.4743 1 d D . P A 2
I404 I 0.37170(18) 0.2750(3) 0.4446(2) 0.156(2) Uani 0.4743 1 d D . P A 2
I504 I 0.3993(6) 0.2560(13) 0.4144(7) 0.080 Uiso 0.0326 1 d D U P A 3
I503 I 0.4974(7) 0.3782(16) 0.3635(8) 0.080 Uiso 0.0326 1 d D U P A 3
Zn52 Zn 0.4344(11) 0.390(2) 0.3916(18) 0.080 Uiso 0.0326 1 d D U P A 3
I501 I 0.1296(8) 0.2587(19) 0.0593(9) 0.080 Uiso 0.0264 1 d . U P B 3
I502 I 0.1588(11) 0.423(2) 0.0025(13) 0.080 Uiso 0.0264 1 d . U P B 3
Zn51 Zn 0.134(2) 0.427(5) 0.032(2) 0.080 Uiso 0.0264 1 d . U P B 3
O3A O 0.5193(9) 0.813(2) 0.3925(9) 0.103(7) Uani 0.2324 1 d D U P E 1
C7A C 0.4765(7) 0.7889(11) 0.3243(7) 0.100(8) Uani 0.2324 1 d DG U P E 1
C12A C 0.5021(8) 0.7538(16) 0.3609(7) 0.106(8) Uani 0.2324 1 d DG U P E 1
C11A C 0.5091(8) 0.6625(18) 0.3639(8) 0.105(9) Uani 0.2324 1 d G U P E 1
H11A H 0.526569 0.638511 0.388869 0.126 Uiso 0.2324 1 calc R U P E 1
C10A C 0.4906(9) 0.6063(12) 0.3303(10) 0.121(10) Uani 0.2324 1 d G U P E 1
H10A H 0.495408 0.543873 0.332374 0.145 Uiso 0.2324 1 calc R U P E 1
C9A C 0.4651(9) 0.6414(12) 0.2938(9) 0.114(10) Uani 0.2324 1 d DG U P E 1
H9A H 0.452413 0.602958 0.270836 0.137 Uiso 0.2324 1 calc R U P E 1
C8A C 0.4580(7) 0.7327(13) 0.2908(7) 0.099(8) Uani 0.2324 1 d DG U P E 1
C330 C 0.5655(6) 0.9989(14) 0.5909(6) 0.111(4) Uani 0.622(14) 1 d D . P D 2
H330 H 0.578908 1.027230 0.617105 0.133 Uiso 0.622(14) 1 calc R U P D 2
C331 C 0.5344(6) 0.9446(13) 0.5931(6) 0.111(4) Uani 0.622(14) 1 d D . P D 2
H331 H 0.525890 0.935829 0.619968 0.133 Uiso 0.622(14) 1 calc R U P D 2
O2A O 0.4325(9) 0.768(2) 0.2555(9) 0.106(7) Uani 0.2324 1 d D U P E 1
C15A C 0.5530(16) 0.784(4) 0.4242(14) 0.123(16) Uani 0.2324 1 d D U P E 1
H15A H 0.555312 0.819301 0.451024 0.185 Uiso 0.2324 1 calc . U P F 1
H15B H 0.577004 0.790875 0.412178 0.185 Uiso 0.2324 1 calc . U P G 1
H15C H 0.549694 0.720628 0.431067 0.185 Uiso 0.2324 1 calc . U P H 1
C14A C 0.4187(14) 0.708(3) 0.2198(13) 0.116(14) Uani 0.2324 1 d D U P E 1
H14A H 0.407270 0.742815 0.193429 0.174 Uiso 0.2324 1 calc . U P I 1
H14B H 0.398333 0.668849 0.227279 0.174 Uiso 0.2324 1 calc . U P J 1
H14C H 0.440893 0.672439 0.214070 0.174 Uiso 0.2324 1 calc . U P K 1
C1A C 0.4510(9) 1.0673(12) 0.3137(10) 0.103(9) Uani 0.2324 1 d G U P E 1
H1A H 0.444933 1.129128 0.312306 0.124 Uiso 0.2324 1 calc R U P E 1
C2A C 0.4221(6) 1.0054(18) 0.3184(9) 0.102(8) Uani 0.2324 1 d G U P E 1
H2A H 0.396187 1.025009 0.320125 0.122 Uiso 0.2324 1 calc R U P E 1
C3A C 0.4310(8) 0.9149(16) 0.3205(10) 0.100(8) Uani 0.2324 1 d G U P E 1
H3A H 0.411198 0.872614 0.323641 0.119 Uiso 0.2324 1 calc R U P E 1
C4A C 0.4689(9) 0.8862(12) 0.3179(9) 0.096(7) Uani 0.2324 1 d DG U P E 1
C5A C 0.4978(7) 0.9481(18) 0.3133(9) 0.100(8) Uani 0.2324 1 d DG U P E 1
C6A C 0.4889(8) 1.0386(16) 0.3112(10) 0.110(9) Uani 0.2324 1 d G U P E 1
H6A H 0.508692 1.080850 0.308003 0.132 Uiso 0.2324 1 calc R U P E 1
O1A O 0.5593(9) 0.978(2) 0.2921(9) 0.100(8) Uani 0.2324 1 d D U P E 1
H1AA H 0.549305 0.987259 0.265457 0.150 Uiso 0.2324 1 calc R U P E 1
C13A C 0.5375(9) 0.910(2) 0.3085(14) 0.107(9) Uani 0.2324 1 d D U P E 1
H13A H 0.552399 0.889156 0.337342 0.129 Uiso 0.2324 1 calc R U P E 1
H13B H 0.533436 0.859028 0.287935 0.129 Uiso 0.2324 1 calc R U P E 1

loop_
_atom_site_aniso_label
_atom_site_aniso_U_11
_atom_site_aniso_U_22
_atom_site_aniso_U_33
_atom_site_aniso_U_23
_atom_site_aniso_U_13
_atom_site_aniso_U_12
I303 0.1043(12) 0.0703(14) 0.1060(13) 0.0036(10) -0.0034(10) 0.0189(9)
I304 0.1163(14) 0.0542(14) 0.1167(18) -0.0015(12) -0.0185(11) -0.0062(9)
I301 0.141(3) 0.075(2) 0.171(4) -0.0082(19) -0.0140(19) -0.022(2)
I302 0.0917(16) 0.172(4) 0.125(2) -0.067(2) 0.0037(14) -0.0053(18)
I305 0.172(2) 0.0673(10) 0.0964(11) 0.0066(7) 0.0101(10) 0.0217(10)
I306 0.1335(18) 0.0643(8) 0.1488(18) -0.0259(9) 0.0498(14) -0.0254(9)
Zn32 0.089(2) 0.057(3) 0.088(4) 0.005(2) -0.029(2) 0.0019(19)
Zn31 0.077(3) 0.065(3) 0.147(6) -0.022(3) -0.010(3) 0.004(2)
Zn33 0.119(3) 0.0501(14) 0.098(2) -0.0039(12) 0.0177(17) 0.0016(14)
N309 0.079(4) 0.062(4) 0.095(5) -0.009(3) -0.026(4) -0.003(3)
N308 0.080(5) 0.064(4) 0.111(6) -0.003(4) -0.014(4) 0.000(3)
N304 0.086(4) 0.040(3) 0.110(5) -0.012(3) -0.016(4) 0.003(3)
N303 0.097(5) 0.052(4) 0.101(5) 0.005(3) -0.020(4) 0.004(3)
N302 0.091(4) 0.049(3) 0.090(4) -0.002(3) -0.030(4) 0.010(3)
N310 0.085(5) 0.057(4) 0.132(7) -0.009(4) -0.003(5) -0.003(3)
N307 0.110(6) 0.072(5) 0.103(6) -0.011(4) -0.034(5) -0.004(4)
N311 0.087(5) 0.086(6) 0.105(6) 0.000(5) -0.017(4) -0.012(4)
N306 0.108(6) 0.053(4) 0.121(6) -0.016(4) -0.051(5) 0.012(4)
N301 0.093(5) 0.068(5) 0.121(6) -0.013(4) -0.040(4) 0.018(4)
C324 0.066(5) 0.062(5) 0.104(6) -0.008(4) -0.021(5) -0.002(4)
C325 0.070(5) 0.061(5) 0.104(6) -0.010(4) -0.008(5) 0.002(4)
C307 0.088(5) 0.047(4) 0.097(6) -0.005(4) -0.020(4) 0.002(4)
N305 0.115(7) 0.050(5) 0.217(13) -0.009(6) 0.055(8) -0.006(5)
C321 0.083(5) 0.064(5) 0.093(6) -0.006(4) -0.027(5) -0.004(4)
C320 0.091(6) 0.064(5) 0.097(6) -0.012(4) -0.029(5) -0.004(4)
C303 0.105(6) 0.048(4) 0.098(6) -0.010(4) -0.038(5) 0.005(4)
C315 0.099(6) 0.059(5) 0.108(7) -0.007(4) -0.023(5) -0.004(4)
C308 0.084(5) 0.051(4) 0.097(6) -0.002(4) -0.021(4) 0.009(4)
C316 0.088(5) 0.048(4) 0.106(6) -0.002(4) -0.025(5) 0.021(4)
C326 0.071(5) 0.074(6) 0.127(8) -0.006(5) 0.006(5) -0.003(4)
C327 0.080(5) 0.059(5) 0.120(8) -0.007(5) -0.017(5) -0.005(4)
C319 0.099(6) 0.069(5) 0.092(6) 0.001(4) -0.027(5) 0.008(5)
N312 0.154(11) 0.068(6) 0.185(13) 0.001(7) 0.065(10) -0.003(6)
C306 0.087(5) 0.054(5) 0.106(7) -0.009(4) -0.025(5) 0.009(4)
C314 0.099(6) 0.063(5) 0.092(6) -0.005(4) -0.032(5) 0.003(4)
C309 0.101(6) 0.042(4) 0.111(7) 0.000(4) 0.006(5) 0.009(4)
C305 0.087(6) 0.063(5) 0.143(9) -0.001(5) -0.041(6) 0.010(4)
C329 0.102(7) 0.080(7) 0.134(9) -0.013(6) 0.016(7) -0.018(5)
C328 0.093(6) 0.078(6) 0.113(8) -0.019(5) 0.011(6) -0.023(5)
C304 0.106(7) 0.049(4) 0.124(8) 0.006(4) -0.045(6) 0.002(4)
C302 0.128(8) 0.049(5) 0.129(8) 0.000(5) -0.058(7) 0.019(5)
C301 0.124(8) 0.057(5) 0.136(9) -0.011(5) -0.064(7) 0.017(5)
C334 0.101(7) 0.062(6) 0.164(11) 0.002(6) 0.019(7) 0.002(5)
C310 0.110(7) 0.058(5) 0.141(9) 0.005(6) -0.005(7) -0.001(5)
C313 0.118(8) 0.054(5) 0.158(11) -0.021(6) -0.012(7) -0.015(5)
C317 0.153(10) 0.054(5) 0.152(10) 0.011(6) -0.080(9) -0.005(6)
C311 0.155(12) 0.059(6) 0.142(10) 0.014(6) 0.011(9) 0.034(7)
C322 0.138(10) 0.076(7) 0.142(10) -0.024(7) 0.028(8) -0.034(7)
C323 0.136(10) 0.085(8) 0.144(11) -0.032(7) 0.020(9) -0.032(7)
C312 0.131(10) 0.049(6) 0.229(17) -0.015(8) 0.022(11) -0.006(6)
C332 0.106(10) 0.20(2) 0.199(18) 0.009(16) 0.066(12) -0.045(12)
C318 0.160(11) 0.073(7) 0.173(12) 0.004(7) -0.105(10) -0.012(7)
C335 0.134(11) 0.089(8) 0.167(13) -0.021(8) 0.040(10) -0.008(7)
C333 0.108(9) 0.102(9) 0.204(16) -0.022(10) 0.044(11) -0.025(7)
C336 0.178(16) 0.104(10) 0.200(17) -0.019(11) 0.092(15) -0.010(11)
C431 0.122(9) 0.096(8) 0.096(8) -0.018(6) -0.024(6) -0.033(6)
C430 0.122(9) 0.096(8) 0.096(8) -0.018(6) -0.024(6) -0.033(6)
I401 0.119(3) 0.0690(16) 0.188(4) -0.037(2) -0.071(3) 0.0088(16)
Zn1 0.089(5) 0.098(6) 0.122(5) -0.044(4) -0.056(4) 0.033(3)
I402 0.120(3) 0.237(8) 0.246(6) -0.141(5) -0.017(3) 0.021(4)
I406 0.138(2) 0.0812(15) 0.331(8) -0.080(3) 0.099(4) -0.0504(16)
Zn43 0.136(4) 0.0425(16) 0.231(7) -0.010(3) 0.065(5) -0.009(2)
I405 0.223(4) 0.0765(17) 0.257(6) 0.061(3) 0.084(4) 0.025(2)
I403 0.208(5) 0.103(3) 0.173(4) -0.050(2) -0.111(3) 0.071(3)
Zn2 0.171(8) 0.058(4) 0.115(6) -0.016(3) -0.079(5) 0.013(4)
I404 0.232(6) 0.0610(17) 0.139(3) -0.0091(15) -0.048(4) -0.023(3)
O3A 0.14(2) 0.090(15) 0.078(13) 0.008(11) 0.024(11) 0.014(14)
C7A 0.123(18) 0.085(11) 0.096(14) -0.013(10) 0.032(12) -0.017(11)
C12A 0.13(2) 0.095(13) 0.096(14) -0.001(11) 0.037(13) -0.005(14)
C11A 0.12(2) 0.094(14) 0.12(2) 0.002(12) 0.060(16) -0.005(15)
C10A 0.13(2) 0.096(17) 0.15(2) -0.013(14) 0.060(18) -0.012(17)
C9A 0.12(2) 0.101(14) 0.13(2) -0.035(15) 0.052(17) -0.023(15)
C8A 0.100(17) 0.101(14) 0.108(15) -0.030(12) 0.048(11) -0.025(13)
C330 0.122(9) 0.096(8) 0.096(8) -0.018(6) -0.024(6) -0.033(6)
C331 0.122(9) 0.096(8) 0.096(8) -0.018(6) -0.024(6) -0.033(6)
O2A 0.095(16) 0.115(18) 0.112(15) -0.046(13) 0.031(11) -0.028(13)
C15A 0.17(3) 0.10(3) 0.09(2) -0.02(2) 0.010(18) 0.06(3)
C14A 0.11(3) 0.12(3) 0.13(2) -0.05(2) 0.039(19) -0.05(3)
C1A 0.112(16) 0.079(15) 0.10(2) -0.014(16) -0.022(16) -0.011(11)
C2A 0.108(17) 0.095(15) 0.085(19) -0.002(16) -0.019(16) -0.012(12)
C3A 0.105(15) 0.095(14) 0.09(2) -0.010(16) 0.002(16) -0.018(12)
C4A 0.126(15) 0.086(11) 0.080(17) -0.018(12) 0.031(15) -0.014(10)
C5A 0.116(15) 0.089(13) 0.096(19) -0.004(15) 0.026(15) -0.010(11)
C6A 0.110(16) 0.087(13) 0.12(2) -0.013(17) -0.017(17) -0.015(13)
O1A 0.102(16) 0.12(2) 0.070(14) -0.017(13) -0.001(12) -0.036(15)
C13A 0.129(18) 0.11(2) 0.09(2) 0.003(18) 0.042(19) -0.002(14)

loop_
_atom_type_symbol
_atom_type_description
_atom_type_scat_dispersion_real
_atom_type_scat_dispersion_imag
_atom_type_scat_source
C C 0.0181 0.0091 'International Tables Vol C Tables 4.2.6.8 and 6.1.1.4'
H H 0.0000 0.0000 'International Tables Vol C Tables 4.2.6.8 and 6.1.1.4'
I I -0.3257 6.8362 'International Tables Vol C Tables 4.2.6.8 and 6.1.1.4'
N N 0.0311 0.0180 'International Tables Vol C Tables 4.2.6.8 and 6.1.1.4'
O O 0.0492 0.0322 'International Tables Vol C Tables 4.2.6.8 and 6.1.1.4'
Zn Zn -1.5491 0.6778 'International Tables Vol C Tables 4.2.6.8 and 6.1.1.4'

loop_
_exptl_crystal_face_index_h
_exptl_crystal_face_index_k
_exptl_crystal_face_index_l
_exptl_crystal_face_perp_dist
-1 0 0 0.0487
0 0 -1 0.0422
0 0 1 0.0172
-2 -1 -1 0.1012
2 1 -2 0.1133
-2 -1 1 0.1068
2 0 1 0.0255
-2 0 -1 0.0425
2 2 -1 0.1400
0 -2 1 0.1253
-2 -2 1 0.1178
-2 2 -1 0.1479
2 0 -1 0.0309
1 0 -2 0.0315
-2 2 1 0.1447

loop_
_geom_angle_atom_site_label_1
_geom_angle_atom_site_label_2
_geom_angle_atom_site_label_3
_geom_angle
_geom_angle_site_symmetry_1
_geom_angle_site_symmetry_3
_geom_angle_publ_flag
I303 Zn32 I304 124.9(3) . . ?
N307 Zn32 I303 111.0(5) . . ?
N307 Zn32 I304 106.4(5) . . ?
N306 Zn32 I303 104.2(5) . . ?
N306 Zn32 I304 109.0(4) . . ?
N306 Zn32 N307 98.0(5) . . ?
I301 Zn31 I302 126.3(5) . . ?
N311 Zn31 I301 107.1(5) 8_465 . ?
N311 Zn31 I302 104.9(5) 8_465 . ?
N311 Zn31 N301 102.2(5) 8_465 . ?
N301 Zn31 I301 109.2(5) . . ?
N301 Zn31 I302 104.6(5) . . ?
I305 Zn33 I306 121.60(16) . . ?
N305 Zn33 I305 110.7(5) 6_576 . ?
N305 Zn33 I306 107.0(4) 6_576 . ?
N312 Zn33 I305 113.4(5) . . ?
N312 Zn33 I306 102.4(4) . . ?
N312 Zn33 N305 99.2(5) . 6_576 ?
C324 N309 C325 114.3(9) . . ?
C324 N308 C326 114.9(9) . . ?
C307 N304 C308 114.9(7) . . ?
C306 N303 C307 116.3(7) . . ?
C308 N302 C306 115.2(8) . . ?
C325 N310 C326 115.2(9) . . ?
C319 N307 Zn32 117.7(9) . . ?
C319 N307 Zn2 124.3(10) . . ?
C319 N307 Zn52 100.3(10) . . ?
C323 N307 Zn32 120.1(8) . . ?
C323 N307 C319 121.7(10) . . ?
C323 N307 Zn2 113.5(8) . . ?
C323 N307 Zn52 136.9(11) . . ?
Zn31 N311 Zn1 6.4(5) 8_566 8_566 ?
Zn31 N311 Zn51 26.7(15) 8_566 8_566 ?
C329 N311 Zn31 126.5(9) . 8_566 ?
C329 N311 C430 111.2(13) . . ?
C329 N311 Zn1 120.4(9) . 8_566 ?
C329 N311 Zn51 99.9(17) . 8_566 ?
C329 N311 C330 117.0(11) . . ?
C430 N311 Zn31 115.8(11) . 8_566 ?
C430 N311 Zn1 122.0(11) . 8_566 ?
C430 N311 Zn51 139(2) . 8_566 ?
Zn1 N311 Zn51 20.5(15) 8_566 8_566 ?
C330 N311 Zn51 138.1(18) . 8_566 ?
C314 N306 Zn32 123.1(7) . . ?
C314 N306 Zn2 119.2(7) . . ?
C314 N306 Zn52 127.1(12) . . ?
C318 N306 Zn32 118.8(7) . . ?
C318 N306 C314 117.4(8) . . ?
C318 N306 Zn2 123.3(7) . . ?
C318 N306 Zn52 108.3(11) . . ?
C305 N301 Zn31 119.1(8) . . ?
C305 N301 Zn1 123.1(8) . . ?
C305 N301 Zn51 135.1(17) . . ?
C301 N301 Zn31 122.4(7) . . ?
C301 N301 C305 118.5(9) . . ?
C301 N301 Zn1 118.3(7) . . ?
C301 N301 Zn51 103.5(17) . . ?
N309 C324 C321 116.4(10) . . ?
N308 C324 N309 126.2(9) . . ?
N308 C324 C321 117.3(9) . . ?
N309 C325 C327 117.5(10) . . ?
N310 C325 N309 125.1(9) . . ?
N310 C325 C327 117.4(9) . . ?
N304 C307 N303 124.0(8) . . ?
N304 C307 C309 117.4(8) . . ?
N303 C307 C309 118.4(8) . . ?
Zn33 N305 Zn43 22.2(2) 6_575 6_575 ?
C311 N305 Zn33 129.4(10) . 6_575 ?
C311 N305 Zn43 107.5(10) . 6_575 ?
C312 N305 Zn33 111.2(10) . 6_575 ?
C312 N305 C311 119.5(10) . . ?
C312 N305 Zn43 132.7(10) . 6_575 ?
C320 C321 C324 120.4(9) . . ?
C322 C321 C324 117.8(11) . . ?
C322 C321 C320 121.8(10) . . ?
C321 C320 H320 120.9 . . ?
C321 C320 C319 118.2(10) . . ?
C319 C320 H320 120.9 . . ?
C304 C303 C306 119.9(8) . . ?
C302 C303 C306 123.3(9) . . ?
C302 C303 C304 116.7(8) . . ?
C316 C315 H315 120.7 . . ?
C314 C315 H315 120.7 . . ?
C314 C315 C316 118.6(9) . . ?
N304 C308 C316 115.6(7) . . ?
N302 C308 N304 125.4(8) . . ?
N302 C308 C316 118.9(8) . . ?
C315 C316 C308 119.8(8) . . ?
C317 C316 C315 120.1(9) . . ?
C317 C316 C308 120.0(9) . . ?
N308 C326 C334 119.0(9) . . ?
N310 C326 N308 124.1(11) . . ?
N310 C326 C334 116.9(10) . . ?
C328 C327 C325 122.2(9) . . ?
C328 C327 C431 109.7(14) . . ?
C328 C327 C331 115.8(12) . . ?
C431 C327 C325 121.5(14) . . ?
C331 C327 C325 119.0(13) . . ?
N307 C319 C320 119.7(12) . . ?
N307 C319 H319 120.2 . . ?
C320 C319 H319 120.2 . . ?
C332 N312 Zn33 125.3(11) . . ?
C332 N312 Zn43 106.9(12) . . ?
C336 N312 Zn33 116.8(13) . . ?
C336 N312 C332 117.8(14) . . ?
C336 N312 Zn43 133.9(12) . . ?
N303 C306 N302 123.9(8) . . ?
N303 C306 C303 119.0(8) . . ?
N302 C306 C303 117.1(8) . . ?
N306 C314 C315 122.3(9) . . ?
N306 C314 H314 118.8 . . ?
C315 C314 H314 118.8 . . ?
C310 C309 C307 124.1(9) . . ?
C310 C309 C313 117.1(9) . . ?
C313 C309 C307 118.8(9) . . ?
N301 C305 H305 117.9 . . ?
N301 C305 C304 124.2(10) . . ?
C304 C305 H305 117.9 . . ?
N311 C329 H329 118.5 . . ?
N311 C329 C328 123.0(12) . . ?
C328 C329 H329 118.5 . . ?
C327 C328 C329 118.7(10) . . ?
C327 C328 H328 120.6 . . ?
C329 C328 H328 120.6 . . ?
C303 C304 H304 121.5 . . ?
C305 C304 C303 117.0(9) . . ?
C305 C304 H304 121.5 . . ?
C303 C302 H302 120.1 . . ?
C303 C302 C301 119.9(10) . . ?
C301 C302 H302 120.1 . . ?
N301 C301 C302 123.6(9) . . ?
N301 C301 H301 118.2 . . ?
C302 C301 H301 118.2 . . ?
C335 C334 C326 122.6(11) . . ?
C335 C334 C333 119.7(14) . . ?
C333 C334 C326 117.7(12) . . ?
C309 C310 H310 119.5 . . ?
C309 C310 C311 121.0(12) . . ?
C311 C310 H310 119.5 . . ?
C309 C313 H313 119.9 . . ?
C309 C313 C312 120.2(13) . . ?
C312 C313 H313 119.9 . . ?
C316 C317 H317 120.5 . . ?
C316 C317 C318 119.0(10) . . ?
C318 C317 H317 120.5 . . ?
N305 C311 C310 121.2(11) . . ?
N305 C311 H311 119.4 . . ?
C310 C311 H311 119.4 . . ?
C321 C322 H322 120.6 . . ?
C321 C322 C323 118.8(13) . . ?
C323 C322 H322 120.6 . . ?
N307 C323 C322 119.8(12) . . ?
N307 C323 H323 120.1 . . ?
C322 C323 H323 120.1 . . ?
N305 C312 C313 120.8(14) . . ?
N305 C312 H312 119.6 . . ?
C313 C312 H312 119.6 . . ?
N312 C332 H332 116.4 . . ?
N312 C332 C333 127.2(14) . . ?
C333 C332 H332 116.4 . . ?
N306 C318 C317 122.5(10) . . ?
N306 C318 H318 118.7 . . ?
C317 C318 H318 118.7 . . ?
C334 C335 H335 120.8 . . ?
C334 C335 C336 118.4(15) . . ?
C336 C335 H335 120.8 . . ?
C334 C333 H333 123.8 . . ?
C332 C333 C334 112.4(15) . . ?
C332 C333 H333 123.8 . . ?
N312 C336 C335 124.1(17) . . ?
N312 C336 H336 117.9 . . ?
C335 C336 H336 117.9 . . ?
C327 C431 H431 120.2 . . ?
C430 C431 C327 120(2) . . ?
C430 C431 H431 120.2 . . ?
N311 C430 C431 121(2) . . ?
N311 C430 H430 119.6 . . ?
C431 C430 H430 119.6 . . ?
N311 Zn1 I401 107.1(5) 8_465 . ?
N311 Zn1 I402 107.7(5) 8_465 . ?
N301 Zn1 N311 101.1(5) . 8_465 ?
N301 Zn1 I401 106.2(4) . . ?
N301 Zn1 I402 105.4(5) . . ?
I401 Zn1 I402 126.5(5) . . ?
N305 Zn43 I406 117.5(4) 6_576 . ?
N305 Zn43 I405 97.6(5) 6_576 . ?
N312 Zn43 N305 101.8(5) . 6_576 ?
N312 Zn43 I406 120.6(6) . . ?
N312 Zn43 I405 93.5(5) . . ?
I406 Zn43 I405 120.9(2) . . ?
N307 Zn2 I403 107.8(5) . . ?
N307 Zn2 I404 106.4(5) . . ?
N306 Zn2 N307 97.4(5) . . ?
N306 Zn2 I403 102.4(5) . . ?
N306 Zn2 I404 110.3(5) . . ?
I403 Zn2 I404 128.3(4) . . ?
N307 Zn52 I504 98.5(14) . . ?
N307 Zn52 I503 118.9(19) . . ?
N306 Zn52 N307 87.8(12) . . ?
N306 Zn52 I504 92.6(13) . . ?
N306 Zn52 I503 128(2) . . ?
I503 Zn52 I504 122.9(16) . . ?
N311 Zn51 N301 86(2) 8_465 . ?
N311 Zn51 I501 100(2) 8_465 . ?
N301 Zn51 I501 91(2) . . ?
I502 Zn51 N301 111(4) . . ?
I502 Zn51 I501 104(4) . . ?
C12A O3A C15A 118(3) . . ?
C12A C7A C8A 120.0 . . ?
C12A C7A C4A 123.1(17) . . ?
C8A C7A C4A 116.9(16) . . ?
O3A C12A C7A 117(2) . . ?
O3A C12A C11A 123(2) . . ?
C11A C12A C7A 120.0 . . ?
C12A C11A H11A 120.0 . . ?
C10A C11A C12A 120.0 . . ?
C10A C11A H11A 120.0 . . ?
C11A C10A H10A 120.0 . . ?
C11A C10A C9A 120.0 . . ?
C9A C10A H10A 120.0 . . ?
C10A C9A H9A 120.0 . . ?
C8A C9A C10A 120.0 . . ?
C8A C9A H9A 120.0 . . ?
C9A C8A C7A 120.0 . . ?
O2A C8A C7A 119.5(8) . . ?
O2A C8A C9A 120.5(8) . . ?
N311 C330 H330 118.5 . . ?
N311 C330 C331 123.0(14) . . ?
C331 C330 H330 118.5 . . ?
C327 C331 H331 121.0 . . ?
C330 C331 C327 118.1(17) . . ?
C330 C331 H331 121.0 . . ?
C8A O2A C14A 116(3) . . ?
O3A C15A H15A 109.5 . . ?
O3A C15A H15B 109.5 . . ?
O3A C15A H15C 109.5 . . ?
H15A C15A H15B 109.5 . . ?
H15A C15A H15C 109.5 . . ?
H15B C15A H15C 109.5 . . ?
O2A C14A H14A 109.5 . . ?
O2A C14A H14B 109.5 . . ?
O2A C14A H14C 109.5 . . ?
H14A C14A H14B 109.5 . . ?
H14A C14A H14C 109.5 . . ?
H14B C14A H14C 109.5 . . ?
C2A C1A H1A 120.0 . . ?
C2A C1A C6A 120.0 . . ?
C6A C1A H1A 120.0 . . ?
C1A C2A H2A 120.0 . . ?
C3A C2A C1A 120.0 . . ?
C3A C2A H2A 120.0 . . ?
C2A C3A H3A 120.0 . . ?
C2A C3A C4A 120.0 . . ?
C4A C3A H3A 120.0 . . ?
C3A C4A C7A 116(2) . . ?
C5A C4A C7A 124(2) . . ?
C5A C4A C3A 120.0 . . ?
C4A C5A C6A 120.0 . . ?
C4A C5A C13A 116(2) . . ?
C6A C5A C13A 124(2) . . ?
C1A C6A H6A 120.0 . . ?
C5A C6A C1A 120.0 . . ?
C5A C6A H6A 120.0 . . ?
C13A O1A H1AA 109.5 . . ?
C5A C13A H13A 109.9 . . ?
C5A C13A H13B 109.9 . . ?
O1A C13A C5A 109(3) . . ?
O1A C13A H13A 109.9 . . ?
O1A C13A H13B 109.9 . . ?
H13A C13A H13B 108.3 . . ?

loop_
_geom_bond_atom_site_label_1
_geom_bond_atom_site_label_2
_geom_bond_distance
_geom_bond_site_symmetry_2
_geom_bond_publ_flag
I303 Zn32 2.506(7) . ?
I304 Zn32 2.524(8) . ?
I301 Zn31 2.553(9) . ?
I302 Zn31 2.606(9) . ?
I305 Zn33 2.521(4) . ?
I306 Zn33 2.526(4) . ?
Zn32 N307 2.083(12) . ?
Zn32 N306 2.082(11) . ?
Zn31 N311 2.034(14) 8_465 ?
Zn31 N301 2.088(11) . ?
Zn33 N305 2.093(10) 6_576 ?
Zn33 N312 2.086(14) . ?
N309 C324 1.334(13) . ?
N309 C325 1.348(12) . ?
N308 C324 1.312(14) . ?
N308 C326 1.361(13) . ?
N304 C307 1.325(11) . ?
N304 C308 1.351(11) . ?
N303 C307 1.337(11) . ?
N303 C306 1.319(12) . ?
N302 C308 1.302(11) . ?
N302 C306 1.351(11) . ?
N310 C325 1.328(14) . ?
N310 C326 1.340(13) . ?
N307 C319 1.363(15) . ?
N307 C323 1.297(17) . ?
N307 Zn2 2.107(12) . ?
N307 Zn52 2.36(5) . ?
N311 C329 1.314(14) . ?
N311 C430 1.35(2) . ?
N311 Zn1 2.090(13) 8_566 ?
N311 Zn51 2.31(7) 8_566 ?
N311 C330 1.35(2) . ?
N306 C314 1.347(11) . ?
N306 C318 1.342(15) . ?
N306 Zn2 2.077(12) . ?
N306 Zn52 2.17(5) . ?
N301 C305 1.337(13) . ?
N301 C301 1.280(14) . ?
N301 Zn1 2.064(10) . ?
N301 Zn51 2.41(7) . ?
C324 C321 1.505(13) . ?
C325 C327 1.455(14) . ?
C307 C309 1.472(11) . ?
N305 C311 1.344(19) . ?
N305 C312 1.33(2) . ?
N305 Zn43 2.122(10) 6_575 ?
C321 C320 1.373(16) . ?
C321 C322 1.321(16) . ?
C320 H320 0.9500 . ?
C320 C319 1.402(14) . ?
C303 C306 1.461(12) . ?
C303 C304 1.445(13) . ?
C303 C302 1.374(13) . ?
C315 H315 0.9500 . ?
C315 C316 1.382(14) . ?
C315 C314 1.359(13) . ?
C308 C316 1.506(11) . ?
C316 C317 1.332(14) . ?
C326 C334 1.483(18) . ?
C327 C328 1.366(16) . ?
C327 C431 1.43(2) . ?
C327 C331 1.443(17) . ?
C319 H319 0.9500 . ?
N312 C332 1.30(2) . ?
N312 C336 1.29(2) . ?
N312 Zn43 1.979(14) . ?
C314 H314 0.9500 . ?
C309 C310 1.358(15) . ?
C309 C313 1.392(15) . ?
C305 H305 0.9500 . ?
C305 C304 1.361(13) . ?
C329 H329 0.9500 . ?
C329 C328 1.398(15) . ?
C328 H328 0.9500 . ?
C304 H304 0.9500 . ?
C302 H302 0.9500 . ?
C302 C301 1.378(14) . ?
C301 H301 0.9500 . ?
C334 C335 1.36(2) . ?
C334 C333 1.481(18) . ?
C310 H310 0.9500 . ?
C310 C311 1.391(16) . ?
C313 H313 0.9500 . ?
C313 C312 1.407(15) . ?
C317 H317 0.9500 . ?
C317 C318 1.374(15) . ?
C311 H311 0.9500 . ?
C322 H322 0.9500 . ?
C322 C323 1.445(17) . ?
C323 H323 0.9500 . ?
C312 H312 0.9500 . ?
C332 H332 0.9500 . ?
C332 C333 1.42(2) . ?
C318 H318 0.9500 . ?
C335 H335 0.9500 . ?
C335 C336 1.41(2) . ?
C333 H333 0.9500 . ?
C336 H336 0.9500 . ?
C431 H431 0.9500 . ?
C431 C430 1.37(3) . ?
C430 H430 0.9500 . ?
I401 Zn1 2.517(9) . ?
Zn1 I402 2.556(11) . ?
I406 Zn43 2.508(6) . ?
Zn43 I405 2.537(9) . ?
I403 Zn2 2.527(10) . ?
Zn2 I404 2.534(10) . ?
I504 Zn52 2.516(18) . ?
I503 Zn52 2.502(18) . ?
I501 Zn51 2.67(7) . ?
I502 Zn51 1.39(8) . ?
O3A C12A 1.36(3) . ?
O3A C15A 1.43(2) . ?
C7A C12A 1.3900 . ?
C7A C8A 1.3900 . ?
C7A C4A 1.489(17) . ?
C12A C11A 1.3900 . ?
C11A H11A 0.9500 . ?
C11A C10A 1.3900 . ?
C10A H10A 0.9500 . ?
C10A C9A 1.3900 . ?
C9A H9A 0.9500 . ?
C9A C8A 1.3900 . ?
C8A O2A 1.36(3) . ?
C330 H330 0.9500 . ?
C330 C331 1.36(2) . ?
C331 H331 0.9500 . ?
O2A C14A 1.427(18) . ?
C15A H15A 0.9800 . ?
C15A H15B 0.9800 . ?
C15A H15C 0.9800 . ?
C14A H14A 0.9800 . ?
C14A H14B 0.9800 . ?
C14A H14C 0.9800 . ?
C1A H1A 0.9500 . ?
C1A C2A 1.3900 . ?
C1A C6A 1.3900 . ?
C2A H2A 0.9500 . ?
C2A C3A 1.3900 . ?
C3A H3A 0.9500 . ?
C3A C4A 1.3900 . ?
C4A C5A 1.3900 . ?
C5A C6A 1.3900 . ?
C5A C13A 1.514(19) . ?
C6A H6A 0.9500 . ?
O1A H1AA 0.8400 . ?
O1A C13A 1.415(19) . ?
C13A H13A 0.9900 . ?
C13A H13B 0.9900 . ?

loop_
_geom_torsion_atom_site_label_1
_geom_torsion_atom_site_label_2
_geom_torsion_atom_site_label_3
_geom_torsion_atom_site_label_4
_geom_torsion
_geom_torsion_site_symmetry_1
_geom_torsion_site_symmetry_2
_geom_torsion_site_symmetry_3
_geom_torsion_site_symmetry_4
_geom_torsion_publ_flag
Zn32 N307 C319 C320 168.2(7) . . . . ?
Zn32 N307 C323 C322 -170.6(11) . . . . ?
Zn32 N306 C314 C315 -169.7(10) . . . . ?
Zn32 N306 C318 C317 171.8(15) . . . . ?
Zn31 N311 C329 C328 174.1(10) 8_566 . . . ?
Zn31 N311 C430 C431 -178(2) 8_566 . . . ?
Zn31 N301 C305 C304 -179.4(11) . . . . ?
Zn31 N301 C301 C302 -177.7(12) . . . . ?
Zn33 N305 C311 C310 -177.9(10) 6_575 . . . ?
Zn33 N305 C312 C313 -179.0(12) 6_575 . . . ?
Zn33 N312 C332 C333 -173.0(15) . . . . ?
Zn33 N312 C336 C335 169.9(15) . . . . ?
N309 C324 C321 C320 3.5(12) . . . . ?
N309 C324 C321 C322 -173.4(10) . . . . ?
N309 C325 C327 C328 11.1(14) . . . . ?
N309 C325 C327 C431 159.5(16) . . . . ?
N309 C325 C327 C331 -148.3(13) . . . . ?
N308 C324 C321 C320 -173.5(8) . . . . ?
N308 C324 C321 C322 9.6(14) . . . . ?
N308 C326 C334 C335 161.3(12) . . . . ?
N308 C326 C334 C333 -19.2(16) . . . . ?
N304 C307 C309 C310 -170.3(11) . . . . ?
N304 C307 C309 C313 9.2(16) . . . . ?
N304 C308 C316 C315 178.8(10) . . . . ?
N304 C308 C316 C317 1.0(17) . . . . ?
N303 C307 C309 C310 4.0(17) . . . . ?
N303 C307 C309 C313 -176.6(11) . . . . ?
N302 C308 C316 C315 -1.6(16) . . . . ?
N302 C308 C316 C317 -179.5(13) . . . . ?
N310 C325 C327 C328 -169.4(10) . . . . ?
N310 C325 C327 C431 -21.1(19) . . . . ?
N310 C325 C327 C331 31.1(16) . . . . ?
N310 C326 C334 C335 -17.3(18) . . . . ?
N310 C326 C334 C333 162.2(12) . . . . ?
N311 C329 C328 C327 6.4(19) . . . . ?
N311 C330 C331 C327 1(3) . . . . ?
N301 C305 C304 C303 -1(2) . . . . ?
C324 N309 C325 N310 -3.2(13) . . . . ?
C324 N309 C325 C327 176.2(8) . . . . ?
C324 N308 C326 N310 -1.6(14) . . . . ?
C324 N308 C326 C334 180.0(9) . . . . ?
C324 C321 C320 C319 -178.9(8) . . . . ?
C324 C321 C322 C323 176.6(12) . . . . ?
C325 N309 C324 N308 2.3(13) . . . . ?
C325 N309 C324 C321 -174.4(7) . . . . ?
C325 N310 C326 N308 0.7(15) . . . . ?
C325 N310 C326 C334 179.2(9) . . . . ?
C325 C327 C328 C329 179.7(11) . . . . ?
C325 C327 C431 C430 174(2) . . . . ?
C325 C327 C331 C330 177.5(17) . . . . ?
C307 N304 C308 N302 3.7(16) . . . . ?
C307 N304 C308 C316 -176.8(9) . . . . ?
C307 N303 C306 N302 4.2(17) . . . . ?
C307 N303 C306 C303 -178.8(10) . . . . ?
C307 C309 C310 C311 178.8(12) . . . . ?
C307 C309 C313 C312 -175.6(13) . . . . ?
C321 C320 C319 N307 3.8(13) . . . . ?
C321 C322 C323 N307 1(2) . . . . ?
C320 C321 C322 C323 -0.3(19) . . . . ?
C303 C302 C301 N301 -5(2) . . . . ?
C315 C316 C317 C318 3(2) . . . . ?
C308 N304 C307 N303 -4.2(15) . . . . ?
C308 N304 C307 C309 169.7(9) . . . . ?
C308 N302 C306 N303 -4.7(16) . . . . ?
C308 N302 C306 C303 178.3(10) . . . . ?
C308 C316 C317 C318 -178.9(15) . . . . ?
C316 C315 C314 N306 -0.2(18) . . . . ?
C316 C317 C318 N306 -3(3) . . . . ?
C326 N308 C324 N309 -0.1(13) . . . . ?
C326 N308 C324 C321 176.6(8) . . . . ?
C326 N310 C325 N309 1.8(14) . . . . ?
C326 N310 C325 C327 -177.6(9) . . . . ?
C326 C334 C335 C336 175.8(14) . . . . ?
C326 C334 C333 C332 -178.8(14) . . . . ?
C327 C431 C430 N311 6(4) . . . . ?
C319 N307 C323 C322 1(2) . . . . ?
N312 C332 C333 C334 0(3) . . . . ?
C306 N303 C307 N304 0.5(16) . . . . ?
C306 N303 C307 C309 -173.3(10) . . . . ?
C306 N302 C308 N304 0.4(16) . . . . ?
C306 N302 C308 C316 -179.1(9) . . . . ?
C306 C303 C304 C305 -176.9(12) . . . . ?
C306 C303 C302 C301 179.4(13) . . . . ?
C314 N306 C318 C317 1(3) . . . . ?
C314 C315 C316 C308 -179.6(11) . . . . ?
C314 C315 C316 C317 -1.7(19) . . . . ?
C309 C310 C311 N305 -3(2) . . . . ?
C309 C313 C312 N305 -4(2) . . . . ?
C305 N301 C301 C302 4(2) . . . . ?
C329 N311 C430 C431 29(3) . . . . ?
C329 N311 C330 C331 -16(3) . . . . ?
C328 C327 C431 C430 -34(3) . . . . ?
C328 C327 C331 C330 17(2) . . . . ?
C304 C303 C306 N303 -176.2(11) . . . . ?
C304 C303 C306 N302 1.0(17) . . . . ?
C304 C303 C302 C301 2(2) . . . . ?
C302 C303 C306 N303 6.2(18) . . . . ?
C302 C303 C306 N302 -176.6(12) . . . . ?
C302 C303 C304 C305 0.8(19) . . . . ?
C301 N301 C305 C304 -1(2) . . . . ?
C334 C335 C336 N312 7(3) . . . . ?
C310 C309 C313 C312 4(2) . . . . ?
C313 C309 C310 C311 -0.7(19) . . . . ?
C311 N305 C312 C313 0(2) . . . . ?
C322 C321 C320 C319 -2.1(15) . . . . ?
C323 N307 C319 C320 -3.0(16) . . . . ?
C312 N305 C311 C310 3(2) . . . . ?
C332 N312 C336 C335 -7(3) . . . . ?
C318 N306 C314 C315 0(2) . . . . ?
C335 C334 C333 C332 1(2) . . . . ?
C333 C334 C335 C336 -4(2) . . . . ?
C336 N312 C332 C333 3(3) . . . . ?
C431 C327 C328 C329 28.1(18) . . . . ?
C430 N311 C329 C328 -36(2) . . . . ?
Zn1 N311 C329 C328 171.9(10) 8_566 . . . ?
Zn1 N311 C330 C331 -175.7(18) 8_566 . . . ?
Zn1 N301 C305 C304 174.7(11) . . . . ?
Zn1 N301 C301 C302 -171.9(12) . . . . ?
Zn43 N305 C311 C310 177.3(12) 6_575 . . . ?
Zn43 N305 C312 C313 -172.2(11) 6_575 . . . ?
Zn43 N312 C332 C333 171.8(18) . . . . ?
Zn43 N312 C336 C335 -171.3(14) . . . . ?
Zn2 N307 C319 C320 168.3(7) . . . . ?
Zn2 N307 C323 C322 -171.7(12) . . . . ?
Zn2 N306 C314 C315 -176.2(10) . . . . ?
Zn2 N306 C318 C317 177.7(15) . . . . ?
Zn52 N307 C319 C320 166.6(13) . . . . ?
Zn52 N307 C323 C322 -164.4(18) . . . . ?
Zn52 N306 C314 C315 -146.3(15) . . . . ?
Zn52 N306 C318 C317 154(2) . . . . ?
Zn51 N311 C329 C328 172(2) 8_566 . . . ?
Zn51 N301 C305 C304 155(3) . . . . ?
Zn51 N301 C301 C302 -159(2) . . . . ?
O3A C12A C11A C10A -180(3) . . . . ?
C7A C12A C11A C10A 0.0 . . . . ?
C7A C8A O2A C14A 172(3) . . . . ?
C7A C4A C5A C6A -174(3) . . . . ?
C7A C4A C5A C13A 9(3) . . . . ?
C12A C7A C8A C9A 0.0 . . . . ?
C12A C7A C8A O2A 179(2) . . . . ?
C12A C7A C4A C3A -111.5(18) . . . . ?
C12A C7A C4A C5A 63(3) . . . . ?
C12A C11A C10A C9A 0.0 . . . . ?
C11A C10A C9A C8A 0.0 . . . . ?
C10A C9A C8A C7A 0.0 . . . . ?
C10A C9A C8A O2A -179(2) . . . . ?
C9A C8A O2A C14A -9(3) . . . . ?
C8A C7A C12A O3A 180(2) . . . . ?
C8A C7A C12A C11A 0.0 . . . . ?
C8A C7A C4A C3A 71(2) . . . . ?
C8A C7A C4A C5A -114(2) . . . . ?
C330 N311 C329 C328 12(2) . . . . ?
C331 C327 C328 C329 -20.2(18) . . . . ?
C15A O3A C12A C7A -164(4) . . . . ?
C15A O3A C12A C11A 16(4) . . . . ?
C1A C2A C3A C4A 0.0 . . . . ?
C2A C1A C6A C5A 0.0 . . . . ?
C2A C3A C4A C7A 175(2) . . . . ?
C2A C3A C4A C5A 0.0 . . . . ?
C3A C4A C5A C6A 0.0 . . . . ?
C3A C4A C5A C13A -177(2) . . . . ?
C4A C7A C12A O3A 2(3) . . . . ?
C4A C7A C12A C11A -177(3) . . . . ?
C4A C7A C8A C9A 178(2) . . . . ?
C4A C7A C8A O2A -4(3) . . . . ?
C4A C5A C6A C1A 0.0 . . . . ?
C4A C5A C13A O1A 164(3) . . . . ?
C6A C1A C2A C3A 0.0 . . . . ?
C6A C5A C13A O1A -13(4) . . . . ?
C13A C5A C6A C1A 177(2) . . . . ?

loop_
_exptl_oxdiff_crystal_face_indexfrac_h
_exptl_oxdiff_crystal_face_indexfrac_k
_exptl_oxdiff_crystal_face_indexfrac_l
_exptl_oxdiff_crystal_face_x
_exptl_oxdiff_crystal_face_y
_exptl_oxdiff_crystal_face_z
-1.0001 0.0004 0.0001 -0.0125 0.0335 0.0284
-0.0002 -0.0009 -1.0001 -0.0502 0.0011 -0.0068
0.0002 0.0009 1.0001 0.0502 -0.0011 0.0068
-2.0019 -0.9998 -1.0003 -0.0873 -0.0005 0.1255
2.0014 0.9972 -1.9999 -0.0634 0.0037 -0.1460
-2.0016 -0.9981 0.9999 0.0132 -0.0026 0.1392
2.0003 0.0001 1.0000 0.0753 -0.0681 -0.0500
-2.0003 -0.0001 -1.0000 -0.0753 0.0681 0.0500
2.0032 1.9978 -0.9995 -0.0012 0.0712 -0.2147
-0.0030 -1.9986 0.9994 0.0263 -0.1383 0.1579
-2.0032 -1.9978 0.9995 0.0012 -0.0712 0.2147
-1.9971 1.9994 -0.9993 -0.0513 0.2053 -0.1011
2.0000 -0.0017 -1.0002 -0.0252 -0.0660 -0.0636
0.9997 -0.0021 -2.0002 -0.0879 -0.0314 -0.0420
-1.9968 2.0011 1.0008 0.0491 0.2032 -0.0874
